data_7204618
loop_
_publ_author_name
'Oxtoby, Neil S.'
'Blake, Alexander J.'
'Champness, Neil R.'
'Wilson, Claire'

_publ_section_title
;
 The role of 1,2,4,5-tetrazine rings in \p--\p stacking interactions
;
_journal_issue 17
_journal_name_full CrystEngComm
_journal_page_first 82
_journal_paper_doi 10.1039/b302187d
_journal_volume 5
_journal_year 2003
_chemical_formula_moiety 'C10 H6 N8'
_chemical_formula_sum 'C10 H6 N8'
_chemical_formula_weight 238.23
_chemical_name_common Di-pyrazyl-tetrazine
_chemical_name_systematic 3,6-Di-2-pyrazyl-1,2,4,5-tetrazine
_space_group_IT_number 14
_symmetry_cell_setting monoclinic
_symmetry_space_group_name_Hall '-P 2ybc'
_symmetry_space_group_name_H-M 'P 1 21/c 1'
_atom_sites_solution_hydrogens 'geomometrically placed'
_atom_sites_solution_primary direct
_atom_sites_solution_secondary 'differenc Fourier'
_audit_creation_method SHELXL-97
_cell_angle_alpha 90.00
_cell_angle_beta 92.099(3)
_cell_angle_gamma 90.00
_cell_formula_units_Z 2
_cell_length_a 12.968(2)
_cell_length_b 5.596(1)
_cell_length_c 6.813(1)
_cell_measurement_reflns_used 1848
_cell_measurement_temperature 150(2)
_cell_measurement_theta_max 28.3
_cell_measurement_theta_min 3.0
_cell_volume 494.08(14)
_computing_cell_refinement 'Bruker SAINT version 6.02a (Bruker, 2000)'
_computing_data_collection 'Bruker SMART version 5.054 (Bruker, 1998)'
_computing_data_reduction 'Bruker SAINT; Bruker SHELXTL (Bruker, 1997)'
_computing_publication_material 'SHELXL-97; PLATON (Spek, 2001)'
_computing_structure_refinement 'SHELXL-97 (Sheldrick, 1997)'
_computing_structure_solution 'SHELXS-97 (Sheldrick, 1990)'
_diffrn_ambient_temperature 150(2)
_diffrn_measured_fraction_theta_full 0.971
_diffrn_measured_fraction_theta_max 0.901
_diffrn_measurement_device_type 'Bruker SMART1000 CCD area detector'
_diffrn_measurement_method omega
_diffrn_radiation_monochromator graphite
_diffrn_radiation_source 'fine-focus sealed tube'
_diffrn_radiation_type MoK\a
_diffrn_radiation_wavelength 0.71073
_diffrn_reflns_av_R_equivalents 0.023
_diffrn_reflns_av_sigmaI/netI 0.012
_diffrn_reflns_limit_h_max 17
_diffrn_reflns_limit_h_min -16
_diffrn_reflns_limit_k_max 5
_diffrn_reflns_limit_k_min -7
_diffrn_reflns_limit_l_max 8
_diffrn_reflns_limit_l_min -9
_diffrn_reflns_number 2859
_diffrn_reflns_theta_full 27.50
_diffrn_reflns_theta_max 28.62
_diffrn_reflns_theta_min 3.14
_diffrn_standards_decay_% 0
_diffrn_standards_number 0
_exptl_absorpt_coefficient_mu 0.112
_exptl_absorpt_correction_type none
_exptl_crystal_colour red
_exptl_crystal_density_diffrn 1.601
_exptl_crystal_density_method 'not measured'
_exptl_crystal_description tablet
_exptl_crystal_F_000 244
_exptl_crystal_size_max 0.45
_exptl_crystal_size_mid 0.42
_exptl_crystal_size_min 0.15
_refine_diff_density_max 0.33
_refine_diff_density_min -0.18
_refine_diff_density_rms 0.04
_refine_ls_extinction_coef 0.021(7)
_refine_ls_extinction_expression Fc^*^=kFc[1+0.001xFc^2^\l^3^/sin(2\q)]^-1/4^
_refine_ls_extinction_method SHELXL
_refine_ls_goodness_of_fit_ref 1.064
_refine_ls_hydrogen_treatment 'riding model'
_refine_ls_matrix_type full
_refine_ls_number_parameters 83
_refine_ls_number_reflns 1141
_refine_ls_number_restraints 0
_refine_ls_restrained_S_all 1.064
_refine_ls_R_factor_all 0.0368
_refine_ls_R_factor_gt 0.0346
_refine_ls_shift/su_max 0.001
_refine_ls_shift/su_mean 0.000
_refine_ls_structure_factor_coef Fsqd
_refine_ls_weighting_details 'calc w=1/[\s^2^(Fo^2^)+(0.058P)^2^+0.147P] where P=(Fo^2^+2Fc^2^)/3'
_refine_ls_weighting_scheme calc
_refine_ls_wR_factor_gt 0.1000
_refine_ls_wR_factor_ref 0.1017
_reflns_number_gt 1039
_reflns_number_total 1259
_reflns_threshold_expression >2sigma(I)
_cod_data_source_file b302187d.txt
_cod_data_source_block PZTZPZ
_cod_depositor_comments
;
The following automatic conversions were performed:
'_symmetry_cell_setting' value 'Monoclinic' changed to 'monoclinic'
according to '/home/saulius/struct/CIF-dictionaries/cif_core.dic'
dictionary named 'cif_core.dic' version 2.4.1 from 2010-06-29.

Automatic conversion script
Id: cif_fix_enum 1527 2010-12-29 10:47:43Z saulius 
;
_cod_original_cell_volume 494.1(3)
_cod_original_sg_symbol_H-M P2(1)/c
_cod_database_code 7204618

loop_
_symmetry_equiv_pos_as_xyz
'x, y, z'
'-x, y+1/2, -z+1/2'
'-x, -y, -z'
'x, -y-1/2, z-1/2'

loop_
_atom_site_label
_atom_site_type_symbol
_atom_site_fract_x
_atom_site_fract_y
_atom_site_fract_z
_atom_site_U_iso_or_equiv
_atom_site_adp_type
_atom_site_occupancy
_atom_site_symmetry_multiplicity
_atom_site_calc_flag
_atom_site_refinement_flags
_atom_site_disorder_assembly
_atom_site_disorder_group
C1 C 0.89952(8) -0.0166(2) 0.76328(16) 0.0231(3) Uani 1 1 d . . .
H1A H 0.9699 -0.0265 0.8066 0.028 Uiso 1 1 calc R . .
N2 N 0.86339(7) 0.19035(17) 0.68924(15) 0.0236(3) Uani 1 1 d . . .
C3 C 0.76403(8) 0.1915(2) 0.62949(16) 0.0206(3) Uani 1 1 d . . .
H3A H 0.7347 0.3347 0.5776 0.025 Uiso 1 1 calc R . .
C4 C 0.70206(7) -0.01206(18) 0.64120(15) 0.0176(3) Uani 1 1 d . . .
N5 N 0.73799(7) -0.21760(17) 0.71757(14) 0.0204(2) Uani 1 1 d . . .
C6 C 0.83731(8) -0.2166(2) 0.77848(16) 0.0222(3) Uani 1 1 d . . .
H6A H 0.8662 -0.3582 0.8342 0.027 Uiso 1 1 calc R . .
C7 C 0.59321(7) -0.00737(18) 0.56650(14) 0.0172(3) Uani 1 1 d . . .
N8 N 0.56765(7) 0.16762(17) 0.43895(13) 0.0203(2) Uani 1 1 d . . .
N9 N 0.47104(7) 0.17602(17) 0.36931(14) 0.0205(2) Uani 1 1 d . . .

loop_
_atom_site_aniso_label
_atom_site_aniso_U_11
_atom_site_aniso_U_22
_atom_site_aniso_U_33
_atom_site_aniso_U_23
_atom_site_aniso_U_13
_atom_site_aniso_U_12
C1 0.0163(5) 0.0284(6) 0.0247(5) -0.0010(4) -0.0006(4) 0.0009(4)
N2 0.0188(5) 0.0239(5) 0.0281(5) -0.0003(4) -0.0005(4) -0.0028(3)
C3 0.0192(5) 0.0191(5) 0.0236(5) 0.0000(4) 0.0003(4) -0.0005(4)
C4 0.0165(5) 0.0191(5) 0.0172(5) -0.0016(4) 0.0024(4) 0.0008(4)
N5 0.0185(5) 0.0202(5) 0.0227(5) 0.0012(4) 0.0017(3) 0.0006(3)
C6 0.0201(5) 0.0236(6) 0.0229(5) 0.0020(4) 0.0007(4) 0.0038(4)
C7 0.0166(5) 0.0168(5) 0.0183(5) -0.0021(4) 0.0024(4) -0.0003(4)
N8 0.0165(4) 0.0207(5) 0.0237(5) 0.0029(4) 0.0005(3) -0.0010(3)
N9 0.0166(4) 0.0208(5) 0.0242(5) 0.0025(4) 0.0002(3) -0.0013(3)

loop_
_atom_type_symbol
_atom_type_description
_atom_type_scat_dispersion_real
_atom_type_scat_dispersion_imag
_atom_type_scat_source
C C 0.0033 0.0016 'International Tables Vol C Tables 4.2.6.8 and 6.1.1.4'
H H 0.0000 0.0000 'International Tables Vol C Tables 4.2.6.8 and 6.1.1.4'
N N 0.0061 0.0033 'International Tables Vol C Tables 4.2.6.8 and 6.1.1.4'

loop_
_geom_angle_atom_site_label_1
_geom_angle_atom_site_label_2
_geom_angle_atom_site_label_3
_geom_angle
_geom_angle_site_symmetry_1
_geom_angle_site_symmetry_3
_geom_angle_publ_flag
N2 C1 C6 121.96(9) . . ?
C3 N2 C1 115.98(9) . . ?
N2 C3 C4 121.90(10) . . ?
N5 C4 C3 121.97(9) . . ?
N5 C4 C7 117.50(9) . . ?
C3 C4 C7 120.53(9) . . ?
C6 N5 C4 115.72(9) . . ?
N5 C6 C1 122.44(10) . . ?
N8 C7 N9 125.60(9) . 3_656 ?
N8 C7 C4 116.37(9) . . ?
N9 C7 C4 118.03(9) 3_656 . ?
N9 N8 C7 117.75(9) . . ?
N8 N9 C7 116.65(9) . 3_656 ?

loop_
_geom_bond_atom_site_label_1
_geom_bond_atom_site_label_2
_geom_bond_distance
_geom_bond_site_symmetry_2
_geom_bond_publ_flag
C1 N2 1.3411(15) . ?
C1 C6 1.3855(16) . ?
N2 C3 1.3371(13) . ?
C3 C4 1.3978(14) . ?
C4 N5 1.3391(14) . ?
C4 C7 1.4831(13) . ?
N5 C6 1.3387(13) . ?
C7 N8 1.3427(14) . ?
C7 N9 1.3427(14) 3_656 ?
N8 N9 1.3242(12) . ?
N9 C7 1.3427(14) 3_656 ?
